data_1565465
loop_
_publ_author_name
'Chandrasekaran, Revathi'
'Pulikkottil, Feba Thomas'
'Elama, Krishna Suresh'
'Rasappan, Ramesh'

_publ_section_title
;
 Direct synthesis and applications of solid silylzinc reagents
;
_journal_name_full 'Chemical Science'
_journal_paper_doi 10.1039/D1SC06038D
_journal_year 2021
_chemical_formula_moiety 'C9 H25 I N2 Si Zn'
_chemical_formula_sum 'C9 H25 I N2 Si Zn'
_chemical_formula_weight 381.67
_space_group_crystal_system orthorhombic
_space_group_IT_number 33
_space_group_name_Hall 'P 2c -2n'
_space_group_name_H-M_alt 'P n a 21'
_atom_sites_solution_hydrogens geom
_audit_creation_method SHELXL-2018/3
_audit_update_record
;
2021-06-09 deposited with the CCDC.	2021-11-19 downloaded from the CCDC.
;
_cell_angle_alpha 90
_cell_angle_beta 90
_cell_angle_gamma 90
_cell_formula_units_Z 4
_cell_length_a 19.6510(16)
_cell_length_b 10.2987(8)
_cell_length_c 8.2925(6)
_cell_measurement_reflns_used 6832
_cell_measurement_temperature 150(2)
_cell_measurement_theta_max 25.37
_cell_measurement_theta_min 2.23
_cell_volume 1678.2(2)
_computing_cell_refinement 'APEX3/SAINT (Bruker, 2016)'
_computing_data_collection 'APEX3 (Bruker, 2016)'
_computing_data_reduction 'SAINT/XPREP (Bruker, 2016)'
_computing_molecular_graphics 'ORTEP3- 2014.1(Farrugia, 1997) '
_computing_publication_material 'SHELXL-2018/3 (Sheldrick, 2018)'
_computing_structure_refinement 'SHELXL-2018/3 (Sheldrick, 2018)'
_computing_structure_solution 'SHELXT 2018/2 (Sheldrick, 2018)'
_diffrn_ambient_temperature 150(2)
_diffrn_detector_area_resol_mean 0
_diffrn_measured_fraction_theta_full 0.999
_diffrn_measured_fraction_theta_max 0.999
_diffrn_measurement_device_type 'Bruker KAPPA APEX-II CCD'
_diffrn_measurement_method '\f and \w scans'
_diffrn_radiation_type MoK\a
_diffrn_radiation_wavelength 0.71073
_diffrn_reflns_av_R_equivalents 0.0432
_diffrn_reflns_av_unetI/netI 0.0272
_diffrn_reflns_Laue_measured_fraction_full 0.999
_diffrn_reflns_Laue_measured_fraction_max 0.999
_diffrn_reflns_limit_h_max 23
_diffrn_reflns_limit_h_min -23
_diffrn_reflns_limit_k_max 10
_diffrn_reflns_limit_k_min -12
_diffrn_reflns_limit_l_max 9
_diffrn_reflns_limit_l_min -9
_diffrn_reflns_number 25023
_diffrn_reflns_point_group_measured_fraction_full 0.999
_diffrn_reflns_point_group_measured_fraction_max 0.999
_diffrn_reflns_theta_full 24.998
_diffrn_reflns_theta_max 24.998
_diffrn_reflns_theta_min 2.865
_diffrn_source 'sealed tube'
_exptl_absorpt_coefficient_mu 3.351
_exptl_absorpt_correction_T_max 0.878
_exptl_absorpt_correction_T_min 0.741
_exptl_absorpt_correction_type multi-scan
_exptl_absorpt_process_details 'SADABS (Bruker, 2016)'
_exptl_crystal_colour colourless
_exptl_crystal_density_diffrn 1.511
_exptl_crystal_density_meas 1.5112
_exptl_crystal_density_method NONE
_exptl_crystal_description block
_exptl_crystal_F_000 760
_exptl_crystal_size_max 0.095
_exptl_crystal_size_mid 0.080
_exptl_crystal_size_min 0.040
_refine_diff_density_max 1.001
_refine_diff_density_min -0.977
_refine_diff_density_rms 0.074
_refine_ls_abs_structure_details
;
 Refined as an inversion twin.
;
_refine_ls_abs_structure_Flack 0.03(5)
_refine_ls_extinction_method none
_refine_ls_goodness_of_fit_ref 1.028
_refine_ls_hydrogen_treatment constr
_refine_ls_matrix_type full
_refine_ls_number_parameters 183
_refine_ls_number_reflns 2952
_refine_ls_number_restraints 76
_refine_ls_restrained_S_all 1.027
_refine_ls_R_factor_all 0.0493
_refine_ls_R_factor_gt 0.0392
_refine_ls_shift/su_max 0.000
_refine_ls_shift/su_mean 0.000
_refine_ls_structure_factor_coef Fsqd
_refine_ls_weighting_details 'w=1/[\s^2^(Fo^2^)+(0.0324P)^2^+4.2072P] where P=(Fo^2^+2Fc^2^)/3'
_refine_ls_weighting_scheme calc
_refine_ls_wR_factor_gt 0.0881
_refine_ls_wR_factor_ref 0.0938
_reflns_Friedel_coverage 0.859
_reflns_Friedel_fraction_full 1.000
_reflns_Friedel_fraction_max 1.000
_reflns_number_gt 2482
_reflns_number_total 2952
_reflns_threshold_expression 'I > 2\s(I)'
_cod_data_source_file d1sc06038d2.cif
_cod_data_source_block shelx_CCDC1
_cod_database_code 1565465
_shelx_shelxl_version_number 2018/3
_shelx_space_group_comment
;
The symmetry employed for this shelxl refinement is uniquely defined
by the following loop, which should always be used as a source of
symmetry information in preference to the above space-group names.
They are only intended as comments.
;
_shelx_estimated_absorpt_t_min 0.741
_shelx_estimated_absorpt_t_max 0.878

loop_
_space_group_symop_operation_xyz
'x, y, z'
'-x, -y, z+1/2'
'x+1/2, -y+1/2, z'
'-x+1/2, y+1/2, z+1/2'

loop_
_atom_site_label
_atom_site_type_symbol
_atom_site_fract_x
_atom_site_fract_y
_atom_site_fract_z
_atom_site_U_iso_or_equiv
_atom_site_adp_type
_atom_site_occupancy
_atom_site_site_symmetry_order
_atom_site_calc_flag
_atom_site_refinement_flags_posn
_atom_site_refinement_flags_adp
_atom_site_refinement_flags_occupancy
_atom_site_disorder_assembly
_atom_site_disorder_group
C1 C 0.2066(6) 0.416(2) 0.541(2) 0.172(10) Uani 1 1 d . . . . .
H1A H 0.216811 0.479479 0.626214 0.257 Uiso 1 1 calc R U . A 2
H1B H 0.164887 0.442287 0.484900 0.257 Uiso 1 1 calc R U . A 2
H1C H 0.200409 0.330275 0.588851 0.257 Uiso 1 1 calc R U . A 2
C2 C 0.2465(7) 0.3192(14) 0.3027(16) 0.104(5) Uani 1 1 d . . . . .
H2A H 0.284126 0.315890 0.225154 0.156 Uiso 1 1 calc R U . . .
H2B H 0.240217 0.233214 0.351146 0.156 Uiso 1 1 calc R U . . .
H2C H 0.204695 0.345226 0.247196 0.156 Uiso 1 1 calc R U . . .
C5 C 0.4363(9) 0.5374(16) 0.310(2) 0.139(8) Uani 1 1 d . . . . .
H5A H 0.416688 0.478764 0.229018 0.209 Uiso 1 1 calc R U . . .
H5B H 0.446444 0.621327 0.259411 0.209 Uiso 1 1 calc R U . . .
H5C H 0.478371 0.499531 0.352357 0.209 Uiso 1 1 calc R U . . .
C6 C 0.4173(10) 0.6433(13) 0.560(2) 0.129(6) Uani 1 1 d . . . . .
H6A H 0.461070 0.608341 0.596756 0.193 Uiso 1 1 calc R U . . .
H6B H 0.424342 0.728986 0.511795 0.193 Uiso 1 1 calc R U . . .
H6C H 0.386396 0.651103 0.652513 0.193 Uiso 1 1 calc R U . . .
I1 I 0.34011(5) 0.41125(11) 0.84847(12) 0.1070(4) Uani 1 1 d . . . . .
N2 N 0.2622(4) 0.4126(8) 0.4279(10) 0.056(2) Uani 1 1 d D U . . .
N1 N 0.3878(4) 0.5561(7) 0.4412(10) 0.056(2) Uani 1 1 d D . . . .
Zn1 Zn 0.35976(5) 0.36899(9) 0.53755(15) 0.0476(2) Uani 1 1 d . . . . .
C7 C 0.3857(13) 0.0284(17) 0.525(4) 0.130(11) Uani 0.733(17) 1 d D U P B 1
H7A H 0.337602 0.020728 0.495970 0.196 Uiso 0.733(17) 1 calc R U P B 1
H7B H 0.411021 -0.045391 0.480779 0.196 Uiso 0.733(17) 1 calc R U P B 1
H7C H 0.390176 0.028773 0.643013 0.196 Uiso 0.733(17) 1 calc R U P B 1
C9 C 0.5127(9) 0.191(5) 0.502(4) 0.109(12) Uani 0.733(17) 1 d D U P B 1
H9A H 0.533107 0.271298 0.460356 0.163 Uiso 0.733(17) 1 calc R U P B 1
H9B H 0.516140 0.190260 0.620036 0.163 Uiso 0.733(17) 1 calc R U P B 1
H9C H 0.536984 0.116096 0.457802 0.163 Uiso 0.733(17) 1 calc R U P B 1
C8 C 0.4220(9) 0.1570(19) 0.217(2) 0.092(7) Uani 0.733(17) 1 d D U P B 1
H8A H 0.375137 0.151965 0.176838 0.138 Uiso 0.733(17) 1 calc R U P B 1
H8B H 0.445543 0.229415 0.164405 0.138 Uiso 0.733(17) 1 calc R U P B 1
H8C H 0.445777 0.075674 0.192456 0.138 Uiso 0.733(17) 1 calc R U P B 1
C3 C 0.3247(8) 0.6237(16) 0.403(3) 0.089(7) Uani 0.733(17) 1 d D . P B 1
H3A H 0.333953 0.694392 0.325495 0.106 Uiso 0.733(17) 1 calc R U P B 1
H3B H 0.305776 0.662925 0.502686 0.106 Uiso 0.733(17) 1 calc R U P B 1
C4 C 0.2743(9) 0.5314(14) 0.333(3) 0.087(6) Uani 0.733(17) 1 d D U P B 1
H4A H 0.230432 0.577409 0.319793 0.104 Uiso 0.733(17) 1 calc R U P B 1
H4B H 0.290171 0.505810 0.224290 0.104 Uiso 0.733(17) 1 calc R U P B 1
Si1 Si 0.4210(4) 0.1835(7) 0.4414(11) 0.0551(17) Uani 0.733(17) 1 d D . P B 1
Si1' Si 0.4246(12) 0.181(2) 0.517(3) 0.060(4) Uani 0.267(17) 1 d D . P B 2
C7' C 0.381(3) 0.053(7) 0.398(10) 0.127(18) Uani 0.267(17) 1 d D U P B 2
H7'1 H 0.372871 0.083707 0.287844 0.190 Uiso 0.267(17) 1 calc R U P B 2
H7'2 H 0.408952 -0.025689 0.394964 0.190 Uiso 0.267(17) 1 calc R U P B 2
H7'3 H 0.336803 0.032050 0.448537 0.190 Uiso 0.267(17) 1 calc R U P B 2
C8' C 0.436(4) 0.111(7) 0.723(5) 0.15(3) Uani 0.267(17) 1 d D U P B 2
H8'1 H 0.459439 0.174283 0.791961 0.226 Uiso 0.267(17) 1 calc R U P B 2
H8'2 H 0.391845 0.089580 0.769163 0.226 Uiso 0.267(17) 1 calc R U P B 2
H8'3 H 0.463993 0.031842 0.715590 0.226 Uiso 0.267(17) 1 calc R U P B 2
C9' C 0.514(3) 0.196(13) 0.440(12) 0.10(2) Uani 0.267(17) 1 d D U P B 2
H9'1 H 0.537582 0.263589 0.501589 0.149 Uiso 0.267(17) 1 calc R U P B 2
H9'2 H 0.537236 0.113202 0.453013 0.149 Uiso 0.267(17) 1 calc R U P B 2
H9'3 H 0.512623 0.220302 0.325932 0.149 Uiso 0.267(17) 1 calc R U P B 2
C3' C 0.3296(13) 0.578(4) 0.336(4) 0.062(12) Uani 0.267(17) 1 d D U P B 2
H3'1 H 0.332703 0.518978 0.241516 0.075 Uiso 0.267(17) 1 calc R U P B 2
H3'2 H 0.330681 0.668312 0.295236 0.075 Uiso 0.267(17) 1 calc R U P B 2
C4' C 0.2623(17) 0.5539(13) 0.424(5) 0.051(9) Uani 0.267(17) 1 d D U P B 2
H4'1 H 0.262657 0.591645 0.533736 0.061 Uiso 0.267(17) 1 calc R U P B 2
H4'2 H 0.223020 0.588618 0.362878 0.061 Uiso 0.267(17) 1 calc R U P B 2

loop_
_atom_site_aniso_label
_atom_site_aniso_U_11
_atom_site_aniso_U_22
_atom_site_aniso_U_33
_atom_site_aniso_U_23
_atom_site_aniso_U_13
_atom_site_aniso_U_12
C1 0.039(6) 0.36(3) 0.119(12) -0.03(2) 0.015(9) 0.035(11)
C2 0.113(11) 0.097(10) 0.103(13) -0.015(8) -0.053(9) 0.001(8)
C5 0.173(16) 0.099(11) 0.145(19) 0.014(11) 0.089(15) -0.021(11)
C6 0.189(16) 0.059(7) 0.138(14) 0.001(9) -0.060(14) -0.034(9)
I1 0.1299(7) 0.1533(9) 0.0380(3) 0.0010(6) 0.0007(5) -0.0109(7)
N2 0.047(4) 0.062(4) 0.060(4) -0.005(4) -0.006(3) -0.001(3)
N1 0.065(5) 0.046(5) 0.058(5) 0.005(4) -0.004(4) -0.004(4)
Zn1 0.0493(5) 0.0486(5) 0.0448(5) 0.0012(6) -0.0001(6) 0.0039(5)
C7 0.113(16) 0.053(10) 0.22(3) 0.019(18) 0.07(2) 0.001(10)
C9 0.078(12) 0.110(16) 0.14(3) -0.03(2) 0.002(13) 0.038(12)
C8 0.076(12) 0.097(14) 0.103(15) -0.041(12) 0.005(10) 0.006(10)
C3 0.102(14) 0.050(11) 0.114(18) 0.001(11) -0.043(13) 0.020(9)
C4 0.083(7) 0.087(8) 0.090(8) 0.004(6) -0.013(6) 0.008(6)
Si1 0.051(3) 0.038(2) 0.076(4) 0.000(3) 0.001(4) 0.0083(18)
Si1' 0.061(8) 0.056(8) 0.064(10) 0.009(12) -0.005(11) 0.006(5)
C7' 0.10(3) 0.08(3) 0.19(4) -0.05(3) 0.02(4) 0.00(3)
C8' 0.16(3) 0.15(3) 0.15(3) 0.004(14) 0.005(14) 0.009(14)
C9' 0.10(4) 0.09(3) 0.11(5) -0.03(4) 0.04(3) -0.03(3)
C3' 0.09(2) 0.029(19) 0.07(2) 0.003(17) 0.00(2) -0.006(17)
C4' 0.051(11) 0.049(11) 0.053(11) -0.001(7) -0.003(7) 0.009(7)

loop_
_atom_type_symbol
_atom_type_description
_atom_type_scat_dispersion_real
_atom_type_scat_dispersion_imag
_atom_type_scat_source
C C 0.0033 0.0016 'International Tables Vol C Tables 4.2.6.8 and 6.1.1.4'
H H 0.0000 0.0000 'International Tables Vol C Tables 4.2.6.8 and 6.1.1.4'
N N 0.0061 0.0033 'International Tables Vol C Tables 4.2.6.8 and 6.1.1.4'
I I -0.4742 1.8119 'International Tables Vol C Tables 4.2.6.8 and 6.1.1.4'
Si Si 0.0817 0.0704 'International Tables Vol C Tables 4.2.6.8 and 6.1.1.4'
Zn Zn 0.2839 1.4301 'International Tables Vol C Tables 4.2.6.8 and 6.1.1.4'

loop_
_geom_angle_atom_site_label_1
_geom_angle_atom_site_label_2
_geom_angle_atom_site_label_3
_geom_angle
_geom_angle_site_symmetry_1
_geom_angle_site_symmetry_3
_geom_angle_publ_flag
N2 C1 C4' 45.7(9) . . ?
N2 C1 H1A 109.5 . . ?
C4' C1 H1A 76.9 . . ?
N2 C1 H1B 109.5 . . ?
C4' C1 H1B 92.0 . . ?
H1A C1 H1B 109.5 . . ?
N2 C1 H1C 109.5 . . ?
C4' C1 H1C 152.9 . . ?
H1A C1 H1C 109.5 . . ?
H1B C1 H1C 109.5 . . ?
N2 C2 H2A 109.5 . . ?
N2 C2 H2B 109.5 . . ?
H2A C2 H2B 109.5 . . ?
N2 C2 H2C 109.5 . . ?
H2A C2 H2C 109.5 . . ?
H2B C2 H2C 109.5 . . ?
N1 C5 H5A 109.5 . . ?
N1 C5 H5B 109.5 . . ?
H5A C5 H5B 109.5 . . ?
N1 C5 H5C 109.5 . . ?
H5A C5 H5C 109.5 . . ?
H5B C5 H5C 109.5 . . ?
N1 C6 H6A 109.5 . . ?
N1 C6 H6B 109.5 . . ?
H6A C6 H6B 109.5 . . ?
N1 C6 H6C 109.5 . . ?
H6A C6 H6C 109.5 . . ?
H6B C6 H6C 109.5 . . ?
C1 N2 C2 108.9(11) . . ?
C1 N2 C4' 89.3(17) . . ?
C2 N2 C4' 130.4(19) . . ?
C1 N2 C4 116.5(14) . . ?
C2 N2 C4 101.7(12) . . ?
C1 N2 Zn1 113.8(9) . . ?
C2 N2 Zn1 110.5(7) . . ?
C4' N2 Zn1 102.4(15) . . ?
C4 N2 Zn1 104.7(8) . . ?
C6 N1 C3 101.0(12) . . ?
C6 N1 C3' 129(2) . . ?
C6 N1 C5 109.1(12) . . ?
C3 N1 C5 117.3(15) . . ?
C3' N1 C5 94.8(19) . . ?
C6 N1 Zn1 113.6(8) . . ?
C3 N1 Zn1 106.8(9) . . ?
C3' N1 Zn1 99.2(17) . . ?
C5 N1 Zn1 109.0(8) . . ?
N1 Zn1 N2 83.4(3) . . ?
N1 Zn1 Si1' 125.3(7) . . ?
N2 Zn1 Si1' 128.8(6) . . ?
N1 Zn1 Si1 117.4(3) . . ?
N2 Zn1 Si1 118.0(3) . . ?
N1 Zn1 I1 104.6(2) . . ?
N2 Zn1 I1 104.2(2) . . ?
Si1' Zn1 I1 106.8(6) . . ?
Si1 Zn1 I1 122.0(2) . . ?
Si1 C7 H7A 109.5 . . ?
Si1 C7 H7B 109.5 . . ?
H7A C7 H7B 109.5 . . ?
Si1 C7 H7C 109.5 . . ?
H7A C7 H7C 109.5 . . ?
H7B C7 H7C 109.5 . . ?
Si1 C9 H9A 109.5 . . ?
Si1 C9 H9B 109.5 . . ?
H9A C9 H9B 109.5 . . ?
Si1 C9 H9C 109.5 . . ?
H9A C9 H9C 109.5 . . ?
H9B C9 H9C 109.5 . . ?
Si1 C8 H8A 109.5 . . ?
Si1 C8 H8B 109.5 . . ?
H8A C8 H8B 109.5 . . ?
Si1 C8 H8C 109.5 . . ?
H8A C8 H8C 109.5 . . ?
H8B C8 H8C 109.5 . . ?
N1 C3 C4 110.2(13) . . ?
N1 C3 H3A 109.6 . . ?
C4 C3 H3A 109.6 . . ?
N1 C3 H3B 109.6 . . ?
C4 C3 H3B 109.6 . . ?
H3A C3 H3B 108.1 . . ?
N2 C4 C3 115.3(15) . . ?
N2 C4 H4A 108.4 . . ?
C3 C4 H4A 108.4 . . ?
N2 C4 H4B 108.4 . . ?
C3 C4 H4B 108.4 . . ?
H4A C4 H4B 107.5 . . ?
C9 Si1 C7 107.0(18) . . ?
C9 Si1 C8 105.2(13) . . ?
C7 Si1 C8 104.3(13) . . ?
C9 Si1 Zn1 111.1(13) . . ?
C7 Si1 Zn1 111.7(8) . . ?
C8 Si1 Zn1 116.8(7) . . ?
C7' Si1' C8' 106(4) . . ?
C7' Si1' C9' 108(4) . . ?
C8' Si1' C9' 103(4) . . ?
C7' Si1' Zn1 112(3) . . ?
C8' Si1' Zn1 109(3) . . ?
C9' Si1' Zn1 118(4) . . ?
Si1' C7' H7'1 109.5 . . ?
Si1' C7' H7'2 109.5 . . ?
H7'1 C7' H7'2 109.5 . . ?
Si1' C7' H7'3 109.5 . . ?
H7'1 C7' H7'3 109.5 . . ?
H7'2 C7' H7'3 109.5 . . ?
Si1' C8' H8'1 109.5 . . ?
Si1' C8' H8'2 109.5 . . ?
H8'1 C8' H8'2 109.5 . . ?
Si1' C8' H8'3 109.5 . . ?
H8'1 C8' H8'3 109.5 . . ?
H8'2 C8' H8'3 109.5 . . ?
Si1' C9' H9'1 109.5 . . ?
Si1' C9' H9'2 109.5 . . ?
H9'1 C9' H9'2 109.5 . . ?
Si1' C9' H9'3 109.5 . . ?
H9'1 C9' H9'3 109.5 . . ?
H9'2 C9' H9'3 109.5 . . ?
N1 C3' C4' 111(3) . . ?
N1 C3' H3'1 109.3 . . ?
C4' C3' H3'1 109.3 . . ?
N1 C3' H3'2 109.3 . . ?
C4' C3' H3'2 109.3 . . ?
H3'1 C3' H3'2 108.0 . . ?
N2 C4' C3' 100(2) . . ?
N2 C4' C1 45.0(10) . . ?
C3' C4' C1 144(2) . . ?
N2 C4' H4'1 111.8 . . ?
C3' C4' H4'1 111.8 . . ?
C1 C4' H4'1 80.7 . . ?
N2 C4' H4'2 111.8 . . ?
C3' C4' H4'2 111.8 . . ?
C1 C4' H4'2 94.3 . . ?
H4'1 C4' H4'2 109.5 . . ?

loop_
_geom_bond_atom_site_label_1
_geom_bond_atom_site_label_2
_geom_bond_distance
_geom_bond_site_symmetry_2
_geom_bond_publ_flag
C1 N2 1.440(16) . ?
C1 C4' 2.04(3) . ?
C1 H1A 0.9800 . ?
C1 H1B 0.9800 . ?
C1 H1C 0.9800 . ?
C2 N2 1.448(14) . ?
C2 H2A 0.9800 . ?
C2 H2B 0.9800 . ?
C2 H2C 0.9800 . ?
C5 N1 1.462(16) . ?
C5 H5A 0.9800 . ?
C5 H5B 0.9800 . ?
C5 H5C 0.9800 . ?
C6 N1 1.455(17) . ?
C6 H6A 0.9800 . ?
C6 H6B 0.9800 . ?
C6 H6C 0.9800 . ?
I1 Zn1 2.6431(15) . ?
N2 C4' 1.456(13) . ?
N2 C4 1.474(11) . ?
N2 Zn1 2.169(8) . ?
N1 C3 1.455(11) . ?
N1 C3' 1.457(13) . ?
N1 Zn1 2.158(8) . ?
Zn1 Si1' 2.32(2) . ?
Zn1 Si1 2.395(7) . ?
C7 Si1 1.875(15) . ?
C7 H7A 0.9800 . ?
C7 H7B 0.9800 . ?
C7 H7C 0.9800 . ?
C9 Si1 1.873(18) . ?
C9 H9A 0.9800 . ?
C9 H9B 0.9800 . ?
C9 H9C 0.9800 . ?
C8 Si1 1.882(16) . ?
C8 H8A 0.9800 . ?
C8 H8B 0.9800 . ?
C8 H8C 0.9800 . ?
C3 C4 1.492(19) . ?
C3 H3A 0.9900 . ?
C3 H3B 0.9900 . ?
C4 H4A 0.9900 . ?
C4 H4B 0.9900 . ?
Si1' C7' 1.86(2) . ?
Si1' C8' 1.87(2) . ?
Si1' C9' 1.87(2) . ?
C7' H7'1 0.9800 . ?
C7' H7'2 0.9800 . ?
C7' H7'3 0.9800 . ?
C8' H8'1 0.9800 . ?
C8' H8'2 0.9800 . ?
C8' H8'3 0.9800 . ?
C9' H9'1 0.9800 . ?
C9' H9'2 0.9800 . ?
C9' H9'3 0.9800 . ?
C3' C4' 1.53(3) . ?
C3' H3'1 0.9900 . ?
C3' H3'2 0.9900 . ?
C4' H4'1 0.9900 . ?
C4' H4'2 0.9900 . ?

loop_
_geom_hbond_atom_site_label_D
_geom_hbond_atom_site_label_H
_geom_hbond_atom_site_label_A
_geom_hbond_distance_DH
_geom_hbond_distance_HA
_geom_hbond_distance_DA
_geom_hbond_angle_DHA
_geom_hbond_site_symmetry_A
_geom_hbond_publ_flag
C1 H1A^b I1 0.98 3.12 3.658(17) 115.8 . yes
C6 H6C I1 0.98 3.09 3.704(18) 121.8 . yes
C1 H1A^b I1 0.98 3.12 3.658(17) 115.8 . yes
C6 H6C I1 0.98 3.09 3.704(18) 121.8 . yes

loop_
_geom_torsion_atom_site_label_1
_geom_torsion_atom_site_label_2
_geom_torsion_atom_site_label_3
_geom_torsion_atom_site_label_4
_geom_torsion
_geom_torsion_site_symmetry_1
_geom_torsion_site_symmetry_2
_geom_torsion_site_symmetry_3
_geom_torsion_site_symmetry_4
_geom_torsion_publ_flag
C4' C1 N2 C2 -132.9(19) . . . . ?
C4' C1 N2 Zn1 103.3(18) . . . . ?
C6 N1 C3 C4 -158.5(18) . . . . ?
C5 N1 C3 C4 83(2) . . . . ?
Zn1 N1 C3 C4 -39(2) . . . . ?
C1 N2 C4 C3 93(2) . . . . ?
C2 N2 C4 C3 -148.9(17) . . . . ?
Zn1 N2 C4 C3 -34(2) . . . . ?
N1 C3 C4 N2 52(3) . . . . ?
C6 N1 C3' C4' -81(3) . . . . ?
C5 N1 C3' C4' 159(3) . . . . ?
Zn1 N1 C3' C4' 49(3) . . . . ?
C1 N2 C4' C3' 168(2) . . . . ?
C2 N2 C4' C3' -77(3) . . . . ?
Zn1 N2 C4' C3' 54(2) . . . . ?
C2 N2 C4' C1 114.6(17) . . . . ?
Zn1 N2 C4' C1 -114.2(10) . . . . ?
N1 C3' C4' N2 -76(4) . . . . ?
N1 C3' C4' C1 -61(6) . . . . ?
